data_7225510
loop_
_publ_author_name
'Harisha, Mysore Bhyrappa'
'Nagaraj, Muthupandi'
'Muthusubramanian, Shanmugam'
'Bhuvanesh, Nattamai'

_publ_section_title
;
 Base free regioselective synthesis of \a-triazolylazine derivatives
;
_journal_name_full 'RSC Adv.'
_journal_paper_doi 10.1039/C6RA10452E
_journal_year 2016
_chemical_formula_moiety 'C13 H8 Cl F N4'
_chemical_formula_sum 'C13 H8 Cl F N4'
_chemical_formula_weight 274.68
_chemical_name_systematic
;
 ?
;
_space_group_crystal_system orthorhombic
_space_group_IT_number 29
_space_group_name_Hall 'P 2c -2ac'
_space_group_name_H-M_alt 'P c a 21'
_symmetry_space_group_name_Hall 'P 2c -2ac'
_symmetry_space_group_name_H-M 'P c a 21'
_atom_sites_solution_hydrogens geom
_audit_creation_date 2015-11-24
_audit_creation_method
;
Olex2 1.2-beta
(compiled 2015.11.10 svn.r3248 for OlexSys, GUI svn.r5133)
;
_audit_update_record
;
2016-04-22 deposited with the CCDC.
2016-06-07 downloaded from the CCDC.
;
_cell_angle_alpha 90
_cell_angle_beta 90
_cell_angle_gamma 90
_cell_formula_units_Z 8
_cell_length_a 27.89(4)
_cell_length_b 5.933(9)
_cell_length_c 14.48(2)
_cell_measurement_reflns_used 9851
_cell_measurement_temperature 110.15
_cell_measurement_theta_max 27.729
_cell_measurement_theta_min 2.838
_cell_volume 2396(6)
_computing_cell_refinement 'SAINT v8.34A (Bruker, 2013)'
_computing_data_reduction 'SAINT v8.34A (Bruker, 2013)'
_computing_molecular_graphics 'Olex2 (Dolomanov et al., 2009)'
_computing_publication_material 'Olex2 (Dolomanov et al., 2009)'
_computing_structure_refinement 'XL (Sheldrick, 2008)'
_diffrn_ambient_temperature 110.15
_diffrn_measured_fraction_theta_full 1.000
_diffrn_measured_fraction_theta_max 0.995
_diffrn_measurement_device_type 'Bruker APEX-II CCD'
_diffrn_measurement_method '\f and \w scans'
_diffrn_radiation_type MoK\a
_diffrn_radiation_wavelength 0.71073
_diffrn_reflns_av_R_equivalents 0.0853
_diffrn_reflns_av_unetI/netI 0.0493
_diffrn_reflns_Laue_measured_fraction_full 1.000
_diffrn_reflns_Laue_measured_fraction_max 0.995
_diffrn_reflns_limit_h_max 36
_diffrn_reflns_limit_h_min -36
_diffrn_reflns_limit_k_max 7
_diffrn_reflns_limit_k_min -7
_diffrn_reflns_limit_l_max 18
_diffrn_reflns_limit_l_min -18
_diffrn_reflns_number 41117
_diffrn_reflns_point_group_measured_fraction_full 1.000
_diffrn_reflns_point_group_measured_fraction_max 0.994
_diffrn_reflns_theta_full 25.242
_diffrn_reflns_theta_max 27.681
_diffrn_reflns_theta_min 2.027
_diffrn_standards_number 0
_exptl_absorpt_coefficient_mu 0.321
_exptl_absorpt_correction_T_max 0.7455
_exptl_absorpt_correction_T_min 0.4089
_exptl_absorpt_correction_type multi-scan
_exptl_absorpt_process_details
;
SADABS-2014/3 (Bruker,2014/3) was used for absorption correction.
wR2(int) was 0.1364 before and 0.0735 after correction.
The Ratio of minimum to maximum transmission is 0.5485.
The \l/2 correction factor is Not present.
;
_exptl_crystal_colour colourless
_exptl_crystal_colour_primary colourless
_exptl_crystal_density_diffrn 1.523
_exptl_crystal_description plate
_exptl_crystal_F_000 1120
_exptl_crystal_size_max 0.57
_exptl_crystal_size_mid 0.54
_exptl_crystal_size_min 0.2
_refine_diff_density_max 0.300
_refine_diff_density_min -0.255
_refine_diff_density_rms 0.047
_refine_ls_abs_structure_details
;
 Refined as an inversion twin.
;
_refine_ls_abs_structure_Flack 0.50(7)
_refine_ls_extinction_method none
_refine_ls_goodness_of_fit_ref 1.049
_refine_ls_hydrogen_treatment constr
_refine_ls_matrix_type full
_refine_ls_number_parameters 344
_refine_ls_number_reflns 5583
_refine_ls_number_restraints 1
_refine_ls_restrained_S_all 1.049
_refine_ls_R_factor_all 0.0364
_refine_ls_R_factor_gt 0.0338
_refine_ls_shift/su_max 0.001
_refine_ls_shift/su_mean 0.000
_refine_ls_structure_factor_coef Fsqd
_refine_ls_weighting_details 'w=1/[\s^2^(Fo^2^)+(0.0243P)^2^+1.0097P] where P=(Fo^2^+2Fc^2^)/3'
_refine_ls_weighting_scheme calc
_refine_ls_wR_factor_gt 0.0790
_refine_ls_wR_factor_ref 0.0806
_reflns_Friedel_coverage 0.923
_reflns_Friedel_fraction_full 1.000
_reflns_Friedel_fraction_max 0.994
_reflns_number_gt 5292
_reflns_number_total 5583
_reflns_threshold_expression 'I > 2\s(I)'
_cod_data_source_file c6ra10452e2.cif
_cod_data_source_block hdp9
_cod_database_code 7225510
_shelxl_version_number 2014-3
_shelx_space_group_comment
;
The symmetry employed for this shelxl refinement is uniquely defined
by the following loop, which should always be used as a source of
symmetry information in preference to the above space-group names.
They are only intended as comments.
;
_shelx_estimated_absorpt_t_max 0.939
_shelx_estimated_absorpt_t_min 0.838
_olex2_refinement_description
;
1. Twinned data refinement
 Scales: 0.50(7) 0.50(7)
2. Fixed Uiso
 At 1.2 times of:
  All C(H) groups
3.a Aromatic/amide H refined with riding coordinates:
 C3(H3), C5(H5), C7(H7), C9(H9), C10(H10), C11(H11), C12(H12), C13(H13),
 C3B(H3B), C5B(H5B), C7B(H7B), C9B(H9B), C10B(H10B), C11B(H11B), C12B(H12B),
 C13B(H13B)
;
_olex2_submission_special_instructions 'No special instructions were received'

loop_
_space_group_symop_operation_xyz
'x, y, z'
'-x, -y, z+1/2'
'x+1/2, -y, z'
'-x+1/2, y, z+1/2'

loop_
_atom_site_label
_atom_site_type_symbol
_atom_site_fract_x
_atom_site_fract_y
_atom_site_fract_z
_atom_site_U_iso_or_equiv
_atom_site_adp_type
_atom_site_occupancy
_atom_site_site_symmetry_order
_atom_site_calc_flag
_atom_site_refinement_flags_posn
Cl1 Cl 0.33944(2) 0.36341(12) 0.67216(6) 0.02666(17) Uani 1 1 d .
F1 F 0.36679(6) 0.7791(3) 0.56941(13) 0.0261(4) Uani 1 1 d .
N1 N 0.48722(8) 0.5512(3) 0.56546(16) 0.0148(4) Uani 1 1 d .
N2 N 0.52075(8) 0.2222(3) 0.62661(16) 0.0144(4) Uani 1 1 d .
N3 N 0.56586(8) 0.2884(4) 0.60658(16) 0.0150(5) Uani 1 1 d .
N4 N 0.51630(8) 0.0141(4) 0.66432(18) 0.0175(5) Uani 1 1 d .
C1 C 0.39614(10) 0.4321(5) 0.6316(2) 0.0175(5) Uani 1 1 d .
C2 C 0.40393(10) 0.6341(4) 0.5840(2) 0.0172(6) Uani 1 1 d .
C3 C 0.44917(10) 0.6882(4) 0.55188(19) 0.0159(5) Uani 1 1 d .
H3 H 0.4536 0.8256 0.5193 0.019 Uiso 1 1 calc R
C4 C 0.47937(10) 0.3609(4) 0.61167(18) 0.0143(5) Uani 1 1 d .
C5 C 0.43493(10) 0.2900(4) 0.64651(18) 0.0167(5) Uani 1 1 d .
H5 H 0.4315 0.1514 0.6787 0.020 Uiso 1 1 calc R
C6 C 0.59292(10) 0.1107(4) 0.6319(2) 0.0151(5) Uani 1 1 d .
C7 C 0.56158(9) -0.0591(4) 0.6670(2) 0.0170(5) Uani 1 1 d .
H7 H 0.5714 -0.2027 0.6889 0.020 Uiso 1 1 calc R
C8 C 0.64552(10) 0.1100(4) 0.62398(19) 0.0161(5) Uani 1 1 d .
C9 C 0.67004(11) 0.2940(5) 0.5846(2) 0.0215(6) Uani 1 1 d .
H9 H 0.6524 0.4185 0.5611 0.026 Uiso 1 1 calc R
C10 C 0.71998(11) 0.2945(5) 0.5798(2) 0.0256(6) Uani 1 1 d .
H10 H 0.7362 0.4196 0.5532 0.031 Uiso 1 1 calc R
C11 C 0.74637(11) 0.1126(5) 0.6139(2) 0.0248(6) Uani 1 1 d .
H11 H 0.7804 0.1142 0.6109 0.030 Uiso 1 1 calc R
C12 C 0.72241(11) -0.0727(5) 0.6526(2) 0.0265(7) Uani 1 1 d .
H12 H 0.7402 -0.1976 0.6752 0.032 Uiso 1 1 calc R
C13 C 0.67250(11) -0.0738(5) 0.6580(2) 0.0225(7) Uani 1 1 d .
H13 H 0.6565 -0.1990 0.6849 0.027 Uiso 1 1 calc R
Cl1B Cl 0.68274(2) 0.12223(11) 0.32794(6) 0.02509(17) Uani 1 1 d .
F1B F 0.65488(6) -0.2914(3) 0.42939(12) 0.0247(4) Uani 1 1 d .
N1B N 0.53424(8) -0.0650(4) 0.43124(16) 0.0157(5) Uani 1 1 d .
N2B N 0.50128(8) 0.2649(3) 0.37012(16) 0.0148(5) Uani 1 1 d .
N3B N 0.45608(8) 0.2030(4) 0.39177(17) 0.0160(5) Uani 1 1 d .
N4B N 0.50609(8) 0.4733(4) 0.33310(17) 0.0173(5) Uani 1 1 d .
C1B C 0.62574(9) 0.0534(4) 0.36577(19) 0.0167(5) Uani 1 1 d .
C2B C 0.61788(10) -0.1485(4) 0.4134(2) 0.0167(5) Uani 1 1 d .
C3B C 0.57239(10) -0.2020(4) 0.44555(19) 0.0169(6) Uani 1 1 d .
H3B H 0.5679 -0.3387 0.4786 0.020 Uiso 1 1 calc R
C4B C 0.54226(9) 0.1242(4) 0.38423(19) 0.0145(5) Uani 1 1 d .
C5B C 0.58699(9) 0.1954(4) 0.35019(18) 0.0163(5) Uani 1 1 d .
H5B H 0.5905 0.3340 0.3181 0.020 Uiso 1 1 calc R
C6B C 0.42944(9) 0.3827(4) 0.36687(19) 0.0143(5) Uani 1 1 d .
C7B C 0.46116(10) 0.5500(4) 0.3310(2) 0.0177(5) Uani 1 1 d .
H7B H 0.4517 0.6941 0.3089 0.021 Uiso 1 1 calc R
C8B C 0.37665(10) 0.3875(4) 0.3736(2) 0.0158(6) Uani 1 1 d .
C9B C 0.35074(10) 0.2054(5) 0.4113(2) 0.0208(6) Uani 1 1 d .
H9B H 0.3674 0.0794 0.4359 0.025 Uiso 1 1 calc R
C10B C 0.30063(11) 0.2097(5) 0.4125(2) 0.0250(7) Uani 1 1 d .
H10B H 0.2834 0.0864 0.4381 0.030 Uiso 1 1 calc R
C11B C 0.27566(11) 0.3935(5) 0.3765(2) 0.0253(6) Uani 1 1 d .
H11B H 0.2416 0.3950 0.3773 0.030 Uiso 1 1 calc R
C12B C 0.30091(11) 0.5751(5) 0.3394(3) 0.0258(7) Uani 1 1 d .
H12B H 0.2840 0.7004 0.3147 0.031 Uiso 1 1 calc R
C13B C 0.35116(10) 0.5727(4) 0.3385(2) 0.0202(6) Uani 1 1 d .
H13B H 0.3682 0.6978 0.3139 0.024 Uiso 1 1 calc R

loop_
_atom_site_aniso_label
_atom_site_aniso_U_11
_atom_site_aniso_U_22
_atom_site_aniso_U_33
_atom_site_aniso_U_23
_atom_site_aniso_U_13
_atom_site_aniso_U_12
Cl1 0.0125(3) 0.0317(3) 0.0357(4) 0.0039(3) 0.0080(3) -0.0038(3)
F1 0.0148(9) 0.0270(8) 0.0366(10) 0.0058(8) 0.0035(8) 0.0055(7)
N1 0.0119(11) 0.0172(10) 0.0152(11) -0.0001(9) -0.0005(9) -0.0024(8)
N2 0.0117(10) 0.0163(9) 0.0153(11) -0.0001(9) 0.0014(9) -0.0023(8)
N3 0.0089(11) 0.0202(10) 0.0160(11) -0.0001(9) 0.0002(9) -0.0007(8)
N4 0.0196(12) 0.0162(9) 0.0167(11) 0.0035(9) -0.0003(10) -0.0024(9)
C1 0.0133(13) 0.0228(12) 0.0165(13) -0.0036(10) 0.0018(11) -0.0052(10)
C2 0.0136(14) 0.0201(12) 0.0179(14) -0.0024(11) -0.0012(11) 0.0019(10)
C3 0.0149(14) 0.0164(11) 0.0165(13) 0.0008(10) -0.0003(11) -0.0016(10)
C4 0.0127(13) 0.0177(11) 0.0125(13) -0.0023(10) -0.0016(11) 0.0000(9)
C5 0.0180(13) 0.0165(11) 0.0155(13) 0.0005(9) 0.0007(11) -0.0029(10)
C6 0.0170(14) 0.0162(11) 0.0120(12) 0.0003(10) -0.0007(11) -0.0006(10)
C7 0.0163(13) 0.0185(11) 0.0161(13) 0.0023(11) 0.0023(11) -0.0001(10)
C8 0.0151(13) 0.0202(12) 0.0132(13) -0.0011(10) -0.0001(11) -0.0001(10)
C9 0.0187(16) 0.0239(14) 0.0219(16) 0.0048(12) -0.0018(13) -0.0011(11)
C10 0.0187(15) 0.0329(15) 0.0252(16) 0.0036(13) 0.0007(13) -0.0062(12)
C11 0.0136(13) 0.0374(15) 0.0235(15) -0.0028(12) 0.0013(13) 0.0013(12)
C12 0.0196(14) 0.0288(13) 0.0310(18) 0.0023(12) 0.0004(13) 0.0097(12)
C13 0.0200(14) 0.0209(12) 0.0265(17) 0.0044(12) 0.0022(13) 0.0018(11)
Cl1B 0.0124(3) 0.0295(3) 0.0334(4) 0.0024(3) 0.0076(3) -0.0034(2)
F1B 0.0129(8) 0.0279(8) 0.0332(10) 0.0074(8) 0.0033(8) 0.0048(7)
N1B 0.0133(11) 0.0168(10) 0.0169(12) 0.0001(9) -0.0008(9) -0.0011(8)
N2B 0.0127(10) 0.0166(10) 0.0152(11) 0.0017(8) 0.0011(9) -0.0009(8)
N3B 0.0130(11) 0.0181(10) 0.0168(12) -0.0005(9) 0.0006(9) -0.0013(9)
N4B 0.0168(11) 0.0171(10) 0.0178(11) 0.0006(10) 0.0010(10) -0.0017(8)
C1B 0.0101(12) 0.0239(13) 0.0162(13) -0.0046(11) 0.0045(11) -0.0025(10)
C2B 0.0127(13) 0.0181(12) 0.0194(13) -0.0010(10) -0.0005(11) 0.0007(10)
C3B 0.0148(14) 0.0187(12) 0.0173(14) 0.0006(10) -0.0007(11) 0.0000(10)
C4B 0.0128(13) 0.0177(11) 0.0131(13) -0.0033(10) 0.0001(11) -0.0012(10)
C5B 0.0140(13) 0.0177(11) 0.0173(14) 0.0007(10) 0.0007(11) -0.0033(10)
C6B 0.0141(13) 0.0162(11) 0.0125(12) -0.0015(9) -0.0015(11) -0.0003(9)
C7B 0.0191(14) 0.0169(11) 0.0171(13) 0.0017(11) -0.0011(12) -0.0004(10)
C8B 0.0152(13) 0.0192(12) 0.0130(14) -0.0010(10) -0.0016(11) 0.0006(10)
C9B 0.0183(14) 0.0227(13) 0.0213(15) 0.0054(11) 0.0000(12) -0.0001(11)
C10B 0.0198(15) 0.0306(15) 0.0246(16) 0.0028(13) 0.0036(13) -0.0065(12)
C11B 0.0150(14) 0.0358(15) 0.0251(15) -0.0039(13) 0.0030(13) 0.0019(12)
C12B 0.0181(14) 0.0275(14) 0.0320(19) 0.0024(13) -0.0011(15) 0.0062(11)
C13B 0.0160(13) 0.0209(12) 0.0238(15) 0.0014(12) 0.0021(12) 0.0020(10)

loop_
_atom_type_symbol
_atom_type_description
_atom_type_scat_dispersion_real
_atom_type_scat_dispersion_imag
_atom_type_scat_source
C C 0.0033 0.0016 'International Tables Vol C Tables 4.2.6.8 and 6.1.1.4'
H H 0.0000 0.0000 'International Tables Vol C Tables 4.2.6.8 and 6.1.1.4'
Cl Cl 0.1484 0.1585 'International Tables Vol C Tables 4.2.6.8 and 6.1.1.4'
F F 0.0171 0.0103 'International Tables Vol C Tables 4.2.6.8 and 6.1.1.4'
N N 0.0061 0.0033 'International Tables Vol C Tables 4.2.6.8 and 6.1.1.4'

loop_
_geom_angle_atom_site_label_1
_geom_angle_atom_site_label_2
_geom_angle_atom_site_label_3
_geom_angle
C4 N1 C3 117.0(2)
N3 N2 N4 115.9(2)
N3 N2 C4 123.4(2)
N4 N2 C4 120.6(2)
C6 N3 N2 103.6(2)
C7 N4 N2 102.8(2)
C2 C1 Cl1 120.6(2)
C5 C1 Cl1 121.0(2)
C5 C1 C2 118.4(3)
F1 C2 C1 119.9(3)
F1 C2 C3 119.6(3)
C3 C2 C1 120.4(2)
N1 C3 C2 121.9(3)
N1 C3 H3 119.1
C2 C3 H3 119.1
N1 C4 N2 115.5(2)
N1 C4 C5 125.5(3)
C5 C4 N2 119.0(2)
C1 C5 C4 116.8(3)
C1 C5 H5 121.6
C4 C5 H5 121.6
N3 C6 C7 107.8(3)
N3 C6 C8 122.6(2)
C7 C6 C8 129.5(2)
N4 C7 C6 109.8(2)
N4 C7 H7 125.1
C6 C7 H7 125.1
C9 C8 C6 120.9(2)
C9 C8 C13 118.7(3)
C13 C8 C6 120.4(2)
C8 C9 H9 119.8
C10 C9 C8 120.4(3)
C10 C9 H9 119.8
C9 C10 H10 119.8
C9 C10 C11 120.5(3)
C11 C10 H10 119.8
C10 C11 H11 120.1
C10 C11 C12 119.7(3)
C12 C11 H11 120.1
C11 C12 H12 119.9
C13 C12 C11 120.1(3)
C13 C12 H12 119.9
C8 C13 H13 119.7
C12 C13 C8 120.5(3)
C12 C13 H13 119.7
C4B N1B C3B 116.9(2)
N3B N2B N4B 115.6(2)
N3B N2B C4B 123.7(2)
N4B N2B C4B 120.7(2)
C6B N3B N2B 103.7(2)
C7B N4B N2B 103.1(2)
C2B C1B Cl1B 120.1(2)
C5B C1B Cl1B 121.4(2)
C5B C1B C2B 118.5(3)
F1B C2B C1B 120.0(2)
F1B C2B C3B 119.7(3)
C3B C2B C1B 120.3(2)
N1B C3B C2B 121.9(3)
N1B C3B H3B 119.0
C2B C3B H3B 119.0
N1B C4B N2B 115.5(2)
N1B C4B C5B 125.6(2)
C5B C4B N2B 118.9(2)
C1B C5B C4B 116.8(3)
C1B C5B H5B 121.6
C4B C5B H5B 121.6
N3B C6B C7B 107.8(2)
N3B C6B C8B 123.2(2)
C7B C6B C8B 129.0(2)
N4B C7B C6B 109.7(2)
N4B C7B H7B 125.2
C6B C7B H7B 125.2
C9B C8B C6B 121.5(2)
C13B C8B C6B 119.8(2)
C13B C8B C9B 118.7(3)
C8B C9B H9B 119.9
C10B C9B C8B 120.2(3)
C10B C9B H9B 119.9
C9B C10B H10B 119.7
C11B C10B C9B 120.6(3)
C11B C10B H10B 119.7
C10B C11B H11B 120.1
C10B C11B C12B 119.7(3)
C12B C11B H11B 120.1
C11B C12B H12B 120.0
C11B C12B C13B 120.0(3)
C13B C12B H12B 120.0
C8B C13B H13B 119.6
C12B C13B C8B 120.7(3)
C12B C13B H13B 119.6

loop_
_geom_bond_atom_site_label_1
_geom_bond_atom_site_label_2
_geom_bond_distance
Cl1 C1 1.736(4)
F1 C2 1.363(3)
N1 C3 1.351(4)
N1 C4 1.330(4)
N2 N3 1.350(3)
N2 N4 1.356(3)
N2 C4 1.434(4)
N3 C6 1.348(4)
N4 C7 1.336(4)
C1 C2 1.399(4)
C1 C5 1.389(4)
C2 C3 1.383(4)
C3 H3 0.9500
C4 C5 1.403(4)
C5 H5 0.9500
C6 C7 1.427(4)
C6 C8 1.472(4)
C7 H7 0.9500
C8 C9 1.409(4)
C8 C13 1.414(4)
C9 H9 0.9500
C9 C10 1.395(5)
C10 H10 0.9500
C10 C11 1.397(5)
C11 H11 0.9500
C11 C12 1.403(5)
C12 H12 0.9500
C12 C13 1.394(5)
C13 H13 0.9500
Cl1B C1B 1.730(3)
F1B C2B 1.355(3)
N1B C3B 1.355(4)
N1B C4B 1.332(4)
N2B N3B 1.350(4)
N2B N4B 1.355(3)
N2B C4B 1.430(4)
N3B C6B 1.349(4)
N4B C7B 1.333(4)
C1B C2B 1.399(4)
C1B C5B 1.389(4)
C2B C3B 1.388(4)
C3B H3B 0.9500
C4B C5B 1.406(4)
C5B H5B 0.9500
C6B C7B 1.428(4)
C6B C8B 1.476(4)
C7B H7B 0.9500
C8B C9B 1.410(4)
C8B C13B 1.404(4)
C9B H9B 0.9500
C9B C10B 1.398(4)
C10B H10B 0.9500
C10B C11B 1.395(5)
C11B H11B 0.9500
C11B C12B 1.395(5)
C12B H12B 0.9500
C12B C13B 1.402(4)
C13B H13B 0.9500

loop_
_geom_torsion_atom_site_label_1
_geom_torsion_atom_site_label_2
_geom_torsion_atom_site_label_3
_geom_torsion_atom_site_label_4
_geom_torsion
Cl1 C1 C2 F1 0.1(4)
Cl1 C1 C2 C3 180.0(2)
Cl1 C1 C5 C4 -179.5(2)
F1 C2 C3 N1 179.3(2)
N1 C4 C5 C1 -0.4(4)
N2 N3 C6 C7 0.0(3)
N2 N3 C6 C8 -178.7(2)
N2 N4 C7 C6 1.1(3)
N2 C4 C5 C1 178.9(2)
N3 N2 N4 C7 -1.2(3)
N3 N2 C4 N1 8.2(4)
N3 N2 C4 C5 -171.1(2)
N3 C6 C7 N4 -0.7(3)
N3 C6 C8 C9 -3.4(4)
N3 C6 C8 C13 175.1(3)
N4 N2 N3 C6 0.7(3)
N4 N2 C4 N1 -173.1(2)
N4 N2 C4 C5 7.5(4)
C1 C2 C3 N1 -0.5(4)
C2 C1 C5 C4 -0.4(4)
C3 N1 C4 N2 -178.6(2)
C3 N1 C4 C5 0.7(4)
C4 N1 C3 C2 -0.2(4)
C4 N2 N3 C6 179.4(2)
C4 N2 N4 C7 -179.9(2)
C5 C1 C2 F1 -179.0(2)
C5 C1 C2 C3 0.8(4)
C6 C8 C9 C10 178.2(3)
C6 C8 C13 C12 -178.5(3)
C7 C6 C8 C9 178.2(3)
C7 C6 C8 C13 -3.3(4)
C8 C6 C7 N4 177.8(3)
C8 C9 C10 C11 0.1(5)
C9 C8 C13 C12 0.0(4)
C9 C10 C11 C12 0.5(5)
C10 C11 C12 C13 -0.8(5)
C11 C12 C13 C8 0.6(4)
C13 C8 C9 C10 -0.3(4)
Cl1B C1B C2B F1B -0.5(4)
Cl1B C1B C2B C3B 178.6(2)
Cl1B C1B C5B C4B -179.7(2)
F1B C2B C3B N1B -179.9(2)
N1B C4B C5B C1B 1.2(4)
N2B N3B C6B C7B -0.5(3)
N2B N3B C6B C8B 176.8(2)
N2B N4B C7B C6B -0.4(3)
N2B C4B C5B C1B 179.9(2)
N3B N2B N4B C7B 0.1(3)
N3B N2B C4B N1B -8.0(4)
N3B N2B C4B C5B 173.2(2)
N3B C6B C7B N4B 0.6(3)
N3B C6B C8B C9B 3.2(4)
N3B C6B C8B C13B -174.2(3)
N4B N2B N3B C6B 0.3(3)
N4B N2B C4B N1B 172.1(2)
N4B N2B C4B C5B -6.7(4)
C1B C2B C3B N1B 1.0(4)
C2B C1B C5B C4B 0.2(4)
C3B N1B C4B N2B 179.9(2)
C3B N1B C4B C5B -1.4(4)
C4B N1B C3B C2B 0.3(4)
C4B N2B N3B C6B -179.7(2)
C4B N2B N4B C7B -180.0(2)
C5B C1B C2B F1B 179.7(2)
C5B C1B C2B C3B -1.2(4)
C6B C8B C9B C10B -176.8(3)
C6B C8B C13B C12B 176.4(3)
C7B C6B C8B C9B 179.9(3)
C7B C6B C8B C13B 2.5(4)
C8B C6B C7B N4B -176.5(3)
C8B C9B C10B C11B 0.1(5)
C9B C8B C13B C12B -1.1(4)
C9B C10B C11B C12B -0.3(5)
C10B C11B C12B C13B -0.1(5)
C11B C12B C13B C8B 0.9(5)
C13B C8B C9B C10B 0.7(4)

loop_
_twin_individual_id
_twin_individual_mass_fraction_refined
1 0.50(7)
2 0.50(7)
